data_1542398
loop_
_publ_author_name
'Lichtscheidl, Alejandro'
'Pagano, Justin'
'Scott, Brian'
'Nelson, Andrew'
'Kiplinger, Jaqueline'

_publ_section_title
;
 Expanding the Chemistry of Actinide Metallocene Bromides. Synthesis,
 Properties and Molecular Structures of the Tetravalent and Trivalent
 Uranium Bromide Complexes: (C5Me4R)2UBr2, (C5Me4R)2U(O-2,6-iPr2C6H3)(Br),
 and [K(THF)][(C5Me4R)2UBr2] (R = Me, Et)
;
_journal_issue 1
_journal_name_full Inorganics
_journal_page_first 1
_journal_paper_doi 10.3390/inorganics4010001
_journal_volume 4
_journal_year 2016
_chemical_formula_sum 'C32 H47 Br O U'
_chemical_formula_weight 765.64
_chemical_name_systematic
; 
 ? 
;
_space_group_IT_number 19
_symmetry_cell_setting orthorhombic
_symmetry_space_group_name_Hall 'P 2ac 2ab'
_symmetry_space_group_name_H-M 'P 21 21 21'
_atom_sites_solution_hydrogens geom
_atom_sites_solution_primary direct
_atom_sites_solution_secondary difmap
_audit_creation_method SHELXL-97
_cell_angle_alpha 90.00
_cell_angle_beta 90.00
_cell_angle_gamma 90.00
_cell_formula_units_Z 8
_cell_length_a 16.436(4)
_cell_length_b 18.645(5)
_cell_length_c 19.723(5)
_cell_measurement_reflns_used 7537
_cell_measurement_temperature 140(1)
_cell_measurement_theta_max 24.57
_cell_measurement_theta_min 2.34
_cell_volume 6044(3)
_computing_cell_refinement 'SAINT+, v. 7.66a (Bruker AXS, 2009)'
_computing_data_collection 'APEX II, v. 7.0 (Bruker AXS, 2009)'
_computing_data_reduction 'SAINT+, v. 7.66a (Bruker AXS, 2009)'
_computing_molecular_graphics 'SHELXTL, v. 6.14, (Bruker AXS, 2000)'
_computing_publication_material 'SHELXTL, v. 6.14, (Bruker AXS, 2000)'
_computing_structure_refinement 'SHELXL-97 (Sheldrick, 1997)'
_computing_structure_solution 'SHELXS-97 (Sheldrick, 1990)'
_diffrn_ambient_temperature 140(1)
_diffrn_measured_fraction_theta_full 1.000
_diffrn_measured_fraction_theta_max 0.998
_diffrn_measurement_device_type 'Bruker D8 with APEXII CCD'
_diffrn_measurement_method '\w scans'
_diffrn_radiation_monochromator 'Bruker Triumph curved graphite'
_diffrn_radiation_source 'fine-focus sealed tube'
_diffrn_radiation_type MoK\a
_diffrn_radiation_wavelength 0.71073
_diffrn_reflns_av_R_equivalents 0.1039
_diffrn_reflns_av_sigmaI/netI 0.0882
_diffrn_reflns_limit_h_max 20
_diffrn_reflns_limit_h_min -20
_diffrn_reflns_limit_k_max 22
_diffrn_reflns_limit_k_min -22
_diffrn_reflns_limit_l_max 24
_diffrn_reflns_limit_l_min -24
_diffrn_reflns_number 59933
_diffrn_reflns_theta_full 25.00
_diffrn_reflns_theta_max 25.81
_diffrn_reflns_theta_min 1.65
_diffrn_standards_decay_% 0
_diffrn_standards_interval_count 0
_diffrn_standards_interval_time 0
_diffrn_standards_number 0
_exptl_absorpt_coefficient_mu 6.715
_exptl_absorpt_correction_T_max 0.8240
_exptl_absorpt_correction_T_min 0.2956
_exptl_absorpt_correction_type multi-scan
_exptl_absorpt_process_details 'SADABS v. 2.03 (Sheldrick, 2008)'
_exptl_crystal_colour red
_exptl_crystal_density_diffrn 1.683
_exptl_crystal_density_method 'not measured'
_exptl_crystal_description plate
_exptl_crystal_F_000 2992
_exptl_crystal_size_max 0.24
_exptl_crystal_size_mid 0.16
_exptl_crystal_size_min 0.03
_refine_diff_density_max 1.219
_refine_diff_density_min -1.992
_refine_diff_density_rms 0.167
_refine_ls_abs_structure_details 'Flack H D (1983), Acta Cryst. A39, 876-881'
_refine_ls_abs_structure_Flack 0.416(10)
_refine_ls_extinction_method none
_refine_ls_goodness_of_fit_ref 0.991
_refine_ls_hydrogen_treatment constr
_refine_ls_matrix_type full
_refine_ls_number_parameters 660
_refine_ls_number_reflns 11618
_refine_ls_number_restraints 0
_refine_ls_restrained_S_all 0.991
_refine_ls_R_factor_all 0.0705
_refine_ls_R_factor_gt 0.0416
_refine_ls_shift/su_max 0.001
_refine_ls_shift/su_mean 0.000
_refine_ls_structure_factor_coef Fsqd
_refine_ls_weighting_details 'calc w=1/[\s^2^(Fo^2^)+(0.0335P)^2^+0.0000P] where P=(Fo^2^+2Fc^2^)/3'
_refine_ls_weighting_scheme calc
_refine_ls_wR_factor_gt 0.0865
_refine_ls_wR_factor_ref 0.1004
_reflns_number_gt 9002
_reflns_number_total 11618
_reflns_threshold_expression >2sigma(I)
_cod_data_source_file apx2108.cif
_cod_data_source_block apx2108
_cod_database_code 1542398

loop_
_symmetry_equiv_pos_as_xyz
'x, y, z'
'-x+1/2, -y, z+1/2'
'-x, y+1/2, -z+1/2'
'x+1/2, -y+1/2, -z'

loop_
_atom_site_label
_atom_site_type_symbol
_atom_site_fract_x
_atom_site_fract_y
_atom_site_fract_z
_atom_site_U_iso_or_equiv
_atom_site_adp_type
_atom_site_occupancy
_atom_site_symmetry_multiplicity
_atom_site_calc_flag
_atom_site_refinement_flags
U1 U 0.376736(18) 0.640010(16) 0.920953(18) 0.01886(9) Uani 1 1 d .
U2 U 0.614844(18) 0.646095(16) 0.426041(18) 0.01918(9) Uani 1 1 d .
Br1 Br 0.46296(6) 0.76388(5) 0.95570(6) 0.0328(3) Uani 1 1 d .
Br2 Br 0.51203(6) 0.76084(5) 0.45889(6) 0.0326(3) Uani 1 1 d .
O1 O 0.4558(4) 0.5829(4) 0.8562(3) 0.0229(16) Uani 1 1 d .
O2 O 0.5416(4) 0.5789(3) 0.3632(4) 0.0236(16) Uani 1 1 d .
C1 C 0.3496(6) 0.6249(5) 1.0558(5) 0.023(2) Uani 1 1 d .
C2 C 0.4310(6) 0.6058(5) 1.0488(6) 0.027(3) Uani 1 1 d .
C3 C 0.4366(6) 0.5420(5) 1.0122(5) 0.024(3) Uani 1 1 d .
C4 C 0.3563(6) 0.5192(5) 0.9990(5) 0.022(2) Uani 1 1 d .
C5 C 0.3021(6) 0.5691(6) 1.0271(5) 0.025(2) Uani 1 1 d .
C6 C 0.3146(7) 0.6903(5) 1.0908(5) 0.038(3) Uani 1 1 d .
H6A H 0.2795 0.6753 1.1270 0.057 Uiso 1 1 calc R
H6B H 0.2840 0.7181 1.0587 0.057 Uiso 1 1 calc R
H6C H 0.3581 0.7189 1.1088 0.057 Uiso 1 1 calc R
C7 C 0.5043(6) 0.6441(6) 1.0806(6) 0.041(3) Uani 1 1 d .
H7A H 0.4869 0.6887 1.1002 0.062 Uiso 1 1 calc R
H7B H 0.5444 0.6533 1.0463 0.062 Uiso 1 1 calc R
H7C H 0.5275 0.6143 1.1153 0.062 Uiso 1 1 calc R
C8 C 0.5113(7) 0.4981(5) 0.9964(6) 0.035(3) Uani 1 1 d .
H8A H 0.5590 0.5241 1.0098 0.052 Uiso 1 1 calc R
H8B H 0.5134 0.4885 0.9486 0.052 Uiso 1 1 calc R
H8C H 0.5089 0.4535 1.0208 0.052 Uiso 1 1 calc R
C9 C 0.3321(7) 0.4476(5) 0.9670(6) 0.041(3) Uani 1 1 d .
H9A H 0.2775 0.4357 0.9802 0.061 Uiso 1 1 calc R
H9B H 0.3686 0.4107 0.9823 0.061 Uiso 1 1 calc R
H9C H 0.3350 0.4514 0.9185 0.061 Uiso 1 1 calc R
C10 C 0.2126(6) 0.5562(6) 1.0375(5) 0.040(3) Uani 1 1 d .
H10A H 0.1880 0.5433 0.9951 0.061 Uiso 1 1 calc R
H10B H 0.1876 0.5991 1.0546 0.061 Uiso 1 1 calc R
H10C H 0.2052 0.5180 1.0696 0.061 Uiso 1 1 calc R
C11 C 0.2223(5) 0.6879(5) 0.8923(5) 0.020(2) Uani 1 1 d .
C12 C 0.2410(5) 0.6333(5) 0.8435(5) 0.020(2) Uani 1 1 d .
C13 C 0.3017(6) 0.6615(5) 0.8000(5) 0.022(2) Uani 1 1 d .
C14 C 0.3220(6) 0.7297(6) 0.8212(6) 0.031(3) Uani 1 1 d .
C15 C 0.2722(6) 0.7476(5) 0.8793(5) 0.026(3) Uani 1 1 d .
C16 C 0.1975(6) 0.5620(5) 0.8358(5) 0.031(3) Uani 1 1 d .
H16A H 0.1819 0.5445 0.8797 0.047 Uiso 1 1 calc R
H16B H 0.2333 0.5280 0.8146 0.047 Uiso 1 1 calc R
H16C H 0.1499 0.5683 0.8083 0.047 Uiso 1 1 calc R
C17 C 0.3330(6) 0.6263(7) 0.7359(5) 0.042(3) Uani 1 1 d .
H17A H 0.3319 0.6603 0.6994 0.063 Uiso 1 1 calc R
H17B H 0.2991 0.5861 0.7247 0.063 Uiso 1 1 calc R
H17C H 0.3878 0.6102 0.7429 0.063 Uiso 1 1 calc R
C18 C 0.3811(6) 0.7783(5) 0.7862(5) 0.038(3) Uani 1 1 d .
H18A H 0.4278 0.7511 0.7720 0.057 Uiso 1 1 calc R
H18B H 0.3980 0.8155 0.8168 0.057 Uiso 1 1 calc R
H18C H 0.3556 0.7993 0.7472 0.057 Uiso 1 1 calc R
C19 C 0.2653(6) 0.8181(5) 0.9148(6) 0.039(3) Uani 1 1 d .
H19A H 0.2151 0.8408 0.9022 0.058 Uiso 1 1 calc R
H19B H 0.3101 0.8482 0.9020 0.058 Uiso 1 1 calc R
H19C H 0.2662 0.8106 0.9629 0.058 Uiso 1 1 calc R
C20 C 0.1494(6) 0.6891(5) 0.9395(5) 0.036(3) Uani 1 1 d .
H20A H 0.1642 0.7124 0.9812 0.054 Uiso 1 1 calc R
H20B H 0.1324 0.6409 0.9488 0.054 Uiso 1 1 calc R
H20C H 0.1056 0.7149 0.9185 0.054 Uiso 1 1 calc R
C21 C 0.5065(6) 0.5596(5) 0.8050(5) 0.021(2) Uani 1 1 d .
C22 C 0.4882(6) 0.4987(5) 0.7670(6) 0.021(2) Uani 1 1 d .
C23 C 0.5407(6) 0.4791(6) 0.7148(5) 0.027(3) Uani 1 1 d .
H23 H 0.5297 0.4382 0.6894 0.033 Uiso 1 1 calc R
C24 C 0.6096(6) 0.5197(5) 0.6999(6) 0.030(3) Uani 1 1 d .
H24 H 0.6443 0.5062 0.6649 0.036 Uiso 1 1 calc R
C25 C 0.6254(6) 0.5800(5) 0.7377(5) 0.027(2) Uani 1 1 d .
H25 H 0.6710 0.6074 0.7274 0.033 Uiso 1 1 calc R
C26 C 0.5762(6) 0.6011(5) 0.7903(5) 0.020(2) Uani 1 1 d .
C27 C 0.4148(6) 0.4523(5) 0.7828(5) 0.027(3) Uani 1 1 d .
H27 H 0.3781 0.4806 0.8114 0.033 Uiso 1 1 calc R
C28 C 0.3670(6) 0.4307(5) 0.7181(5) 0.034(3) Uani 1 1 d .
H28A H 0.3588 0.4723 0.6902 0.050 Uiso 1 1 calc R
H28B H 0.3152 0.4111 0.7309 0.050 Uiso 1 1 calc R
H28C H 0.3974 0.3954 0.6933 0.050 Uiso 1 1 calc R
C29 C 0.4396(6) 0.3859(5) 0.8229(6) 0.035(3) Uani 1 1 d .
H29A H 0.4724 0.3554 0.7949 0.052 Uiso 1 1 calc R
H29B H 0.3917 0.3605 0.8370 0.052 Uiso 1 1 calc R
H29C H 0.4702 0.4002 0.8621 0.052 Uiso 1 1 calc R
C30 C 0.5952(6) 0.6662(5) 0.8339(5) 0.023(2) Uani 1 1 d .
H30 H 0.5432 0.6863 0.8491 0.027 Uiso 1 1 calc R
C31 C 0.6431(7) 0.6437(6) 0.8975(5) 0.039(3) Uani 1 1 d .
H31A H 0.6956 0.6261 0.8843 0.059 Uiso 1 1 calc R
H31B H 0.6139 0.6066 0.9209 0.059 Uiso 1 1 calc R
H31C H 0.6496 0.6844 0.9268 0.059 Uiso 1 1 calc R
C32 C 0.6412(7) 0.7254(5) 0.7974(6) 0.038(3) Uani 1 1 d .
H32A H 0.6924 0.7071 0.7815 0.057 Uiso 1 1 calc R
H32B H 0.6506 0.7645 0.8281 0.057 Uiso 1 1 calc R
H32C H 0.6097 0.7420 0.7595 0.057 Uiso 1 1 calc R
C33 C 0.6994(7) 0.6007(6) 0.5375(6) 0.032(3) Uani 1 1 d .
C34 C 0.6391(7) 0.6437(5) 0.5627(5) 0.032(2) Uani 1 1 d .
C35 C 0.5646(6) 0.6092(6) 0.5528(6) 0.032(3) Uani 1 1 d .
C36 C 0.5807(7) 0.5422(6) 0.5195(6) 0.033(3) Uani 1 1 d .
C37 C 0.6659(7) 0.5389(6) 0.5094(6) 0.036(3) Uani 1 1 d .
C38 C 0.7891(7) 0.6109(8) 0.5520(7) 0.071(4) Uani 1 1 d .
H38A H 0.8023 0.6609 0.5497 0.106 Uiso 1 1 calc R
H38B H 0.8205 0.5850 0.5191 0.106 Uiso 1 1 calc R
H38C H 0.8013 0.5931 0.5965 0.106 Uiso 1 1 calc R
C39 C 0.6504(9) 0.7127(6) 0.6023(6) 0.066(4) Uani 1 1 d .
H39A H 0.6952 0.7075 0.6331 0.099 Uiso 1 1 calc R
H39B H 0.6017 0.7230 0.6273 0.099 Uiso 1 1 calc R
H39C H 0.6614 0.7514 0.5714 0.099 Uiso 1 1 calc R
C40 C 0.4830(7) 0.6302(7) 0.5824(7) 0.059(4) Uani 1 1 d .
H40A H 0.4402 0.6105 0.5550 0.088 Uiso 1 1 calc R
H40B H 0.4784 0.6815 0.5833 0.088 Uiso 1 1 calc R
H40C H 0.4786 0.6118 0.6277 0.088 Uiso 1 1 calc R
C41 C 0.5164(10) 0.4855(7) 0.5043(8) 0.081(6) Uani 1 1 d .
H41A H 0.4777 0.4840 0.5408 0.121 Uiso 1 1 calc R
H41B H 0.5420 0.4395 0.4998 0.121 Uiso 1 1 calc R
H41C H 0.4889 0.4974 0.4629 0.121 Uiso 1 1 calc R
C42 C 0.7104(9) 0.4772(6) 0.4781(7) 0.073(5) Uani 1 1 d .
H42A H 0.7236 0.4885 0.4319 0.110 Uiso 1 1 calc R
H42B H 0.6766 0.4353 0.4793 0.110 Uiso 1 1 calc R
H42C H 0.7596 0.4683 0.5030 0.110 Uiso 1 1 calc R
C43 C 0.7432(7) 0.7322(6) 0.3946(6) 0.034(3) Uani 1 1 d .
C44 C 0.6807(6) 0.7570(6) 0.3543(6) 0.038(3) Uani 1 1 d .
C45 C 0.6599(6) 0.7091(6) 0.3076(6) 0.034(3) Uani 1 1 d .
C46 C 0.7107(6) 0.6491(6) 0.3146(6) 0.036(3) Uani 1 1 d .
C47 C 0.7647(6) 0.6654(6) 0.3684(6) 0.039(3) Uani 1 1 d .
C48 C 0.7860(8) 0.7758(7) 0.4485(7) 0.079(5) Uani 1 1 d .
H48A H 0.7976 0.8228 0.4312 0.119 Uiso 1 1 calc R
H48B H 0.8359 0.7525 0.4609 0.119 Uiso 1 1 calc R
H48C H 0.7516 0.7798 0.4877 0.119 Uiso 1 1 calc R
C49 C 0.6470(8) 0.8367(6) 0.3566(8) 0.075(5) Uani 1 1 d .
H49A H 0.6728 0.8646 0.3217 0.112 Uiso 1 1 calc R
H49B H 0.6586 0.8575 0.4000 0.112 Uiso 1 1 calc R
H49C H 0.5893 0.8363 0.3492 0.112 Uiso 1 1 calc R
C50 C 0.5984(7) 0.7202(8) 0.2507(6) 0.066(4) Uani 1 1 d .
H50A H 0.5533 0.7478 0.2672 0.099 Uiso 1 1 calc R
H50B H 0.5792 0.6744 0.2351 0.099 Uiso 1 1 calc R
H50C H 0.6239 0.7452 0.2139 0.099 Uiso 1 1 calc R
C51 C 0.7148(9) 0.5870(7) 0.2679(7) 0.086(6) Uani 1 1 d .
H51A H 0.7513 0.5977 0.2313 0.129 Uiso 1 1 calc R
H51B H 0.6615 0.5773 0.2501 0.129 Uiso 1 1 calc R
H51C H 0.7342 0.5457 0.2922 0.129 Uiso 1 1 calc R
C52 C 0.8391(7) 0.6211(8) 0.3860(7) 0.077(5) Uani 1 1 d .
H52A H 0.8233 0.5721 0.3931 0.115 Uiso 1 1 calc R
H52B H 0.8636 0.6396 0.4266 0.115 Uiso 1 1 calc R
H52C H 0.8776 0.6235 0.3494 0.115 Uiso 1 1 calc R
C53 C 0.4989(5) 0.5536(5) 0.3092(6) 0.024(3) Uani 1 1 d .
C54 C 0.4323(6) 0.5942(5) 0.2856(5) 0.024(3) Uani 1 1 d .
C55 C 0.3925(6) 0.5708(5) 0.2263(5) 0.027(2) Uani 1 1 d .
H55 H 0.3487 0.5968 0.2095 0.033 Uiso 1 1 calc R
C56 C 0.4175(6) 0.5101(5) 0.1932(6) 0.030(3) Uani 1 1 d .
H56 H 0.3911 0.4959 0.1538 0.036 Uiso 1 1 calc R
C57 C 0.4811(6) 0.4701(6) 0.2176(6) 0.032(3) Uani 1 1 d .
H57 H 0.4968 0.4292 0.1941 0.038 Uiso 1 1 calc R
C58 C 0.5233(6) 0.4891(5) 0.2769(6) 0.026(3) Uani 1 1 d .
C59 C 0.4028(6) 0.6585(5) 0.3262(5) 0.024(2) Uani 1 1 d .
H59 H 0.4510 0.6833 0.3434 0.029 Uiso 1 1 calc R
C60 C 0.3548(6) 0.6335(5) 0.3865(5) 0.034(3) Uani 1 1 d .
H60A H 0.3409 0.6739 0.4143 0.051 Uiso 1 1 calc R
H60B H 0.3868 0.6002 0.4124 0.051 Uiso 1 1 calc R
H60C H 0.3059 0.6103 0.3713 0.051 Uiso 1 1 calc R
C61 C 0.3550(6) 0.7123(5) 0.2835(5) 0.032(3) Uani 1 1 d .
H61A H 0.3029 0.6924 0.2722 0.048 Uiso 1 1 calc R
H61B H 0.3845 0.7225 0.2427 0.048 Uiso 1 1 calc R
H61C H 0.3476 0.7557 0.3089 0.048 Uiso 1 1 calc R
C62 C 0.5870(6) 0.4402(6) 0.3064(6) 0.036(3) Uani 1 1 d .
H62 H 0.6190 0.4680 0.3390 0.043 Uiso 1 1 calc R
C63 C 0.5459(7) 0.3785(6) 0.3451(6) 0.041(3) Uani 1 1 d .
H63A H 0.5088 0.3978 0.3780 0.062 Uiso 1 1 calc R
H63B H 0.5865 0.3504 0.3677 0.062 Uiso 1 1 calc R
H63C H 0.5165 0.3487 0.3138 0.062 Uiso 1 1 calc R
C64 C 0.6454(7) 0.4095(6) 0.2540(6) 0.051(3) Uani 1 1 d .
H64A H 0.6164 0.3777 0.2243 0.077 Uiso 1 1 calc R
H64B H 0.6880 0.3836 0.2766 0.077 Uiso 1 1 calc R
H64C H 0.6686 0.4479 0.2280 0.077 Uiso 1 1 calc R

loop_
_atom_site_aniso_label
_atom_site_aniso_U_11
_atom_site_aniso_U_22
_atom_site_aniso_U_33
_atom_site_aniso_U_23
_atom_site_aniso_U_13
_atom_site_aniso_U_12
U1 0.01838(17) 0.01541(16) 0.0228(2) -0.00056(16) -0.00077(16) 0.00030(15)
U2 0.01837(17) 0.01468(16) 0.0245(2) 0.00067(16) 0.00113(16) 0.00014(15)
Br1 0.0343(6) 0.0211(5) 0.0432(7) -0.0042(5) -0.0062(5) -0.0051(5)
Br2 0.0339(6) 0.0214(5) 0.0424(7) -0.0023(5) 0.0034(5) 0.0064(5)
O1 0.021(4) 0.024(4) 0.024(4) 0.006(3) 0.003(3) 0.006(3)
O2 0.023(4) 0.014(3) 0.034(5) -0.003(3) -0.002(3) 0.001(3)
C1 0.029(5) 0.024(5) 0.017(6) 0.005(4) 0.003(4) 0.010(4)
C2 0.034(6) 0.019(5) 0.028(7) 0.006(5) 0.003(5) -0.010(5)
C3 0.023(6) 0.016(5) 0.032(7) 0.005(5) -0.004(5) 0.003(4)
C4 0.021(5) 0.022(5) 0.024(6) 0.005(4) 0.003(4) 0.003(4)
C5 0.018(5) 0.031(6) 0.027(7) -0.002(5) 0.002(4) -0.001(5)
C6 0.048(7) 0.035(6) 0.031(7) -0.006(5) 0.006(5) 0.008(5)
C7 0.043(6) 0.048(7) 0.034(7) 0.004(7) -0.014(6) -0.005(6)
C8 0.041(7) 0.029(6) 0.034(8) 0.013(5) -0.002(5) 0.010(5)
C9 0.053(8) 0.027(6) 0.043(8) 0.009(5) -0.002(6) -0.012(5)
C10 0.050(7) 0.042(7) 0.029(7) 0.012(5) 0.010(6) -0.004(6)
C11 0.016(5) 0.022(5) 0.022(6) -0.002(4) -0.001(4) 0.002(4)
C12 0.018(5) 0.020(5) 0.023(6) -0.002(4) -0.003(4) 0.011(4)
C13 0.023(5) 0.026(6) 0.018(6) 0.000(4) -0.008(4) 0.017(4)
C14 0.012(5) 0.044(7) 0.038(7) 0.011(6) -0.007(5) 0.003(5)
C15 0.017(5) 0.017(5) 0.042(7) -0.007(5) -0.010(5) 0.003(4)
C16 0.031(6) 0.022(5) 0.040(7) 0.004(5) -0.018(5) 0.002(5)
C17 0.027(6) 0.069(9) 0.030(7) 0.003(6) -0.002(5) 0.019(6)
C18 0.031(6) 0.029(5) 0.053(8) 0.018(5) 0.005(6) 0.000(5)
C19 0.038(6) 0.016(5) 0.063(9) -0.001(5) -0.005(6) 0.004(4)
C20 0.028(5) 0.028(5) 0.053(8) 0.003(5) 0.005(5) 0.010(5)
C21 0.028(6) 0.020(5) 0.016(6) -0.001(4) -0.005(5) 0.003(4)
C22 0.022(5) 0.012(5) 0.031(7) 0.001(4) -0.008(5) 0.002(4)
C23 0.034(6) 0.028(6) 0.020(7) -0.003(5) -0.008(5) 0.006(5)
C24 0.027(6) 0.023(5) 0.040(7) 0.012(5) 0.008(5) 0.012(5)
C25 0.018(5) 0.029(5) 0.035(6) 0.001(5) 0.008(5) 0.008(5)
C26 0.022(5) 0.009(5) 0.028(7) 0.001(4) -0.004(4) 0.002(4)
C27 0.016(5) 0.027(6) 0.040(7) -0.002(5) 0.000(5) -0.002(4)
C28 0.033(6) 0.032(6) 0.036(7) -0.014(5) -0.010(5) -0.002(5)
C29 0.024(6) 0.029(6) 0.051(8) 0.002(5) -0.002(5) -0.001(5)
C30 0.022(5) 0.020(5) 0.026(6) -0.004(4) 0.005(4) -0.002(4)
C31 0.049(7) 0.033(6) 0.036(7) 0.006(5) -0.007(5) -0.016(6)
C32 0.042(7) 0.021(5) 0.051(8) -0.001(5) 0.000(6) -0.011(5)
C33 0.037(7) 0.036(7) 0.024(7) 0.012(5) 0.003(5) 0.002(5)
C34 0.053(7) 0.032(6) 0.011(5) -0.004(5) 0.003(5) 0.010(6)
C35 0.024(6) 0.045(7) 0.028(7) 0.019(5) 0.008(5) 0.022(5)
C36 0.046(7) 0.023(6) 0.030(7) 0.008(5) 0.007(5) -0.011(5)
C37 0.037(7) 0.027(6) 0.044(8) 0.011(6) 0.004(6) 0.008(5)
C38 0.046(8) 0.109(12) 0.057(10) 0.038(9) -0.006(7) 0.004(8)
C39 0.129(13) 0.024(6) 0.045(9) -0.003(6) -0.011(8) -0.003(7)
C40 0.051(7) 0.061(8) 0.064(10) 0.017(8) 0.018(7) 0.017(7)
C41 0.135(15) 0.046(8) 0.062(11) 0.035(8) -0.044(10) -0.059(9)
C42 0.102(12) 0.040(8) 0.078(12) 0.025(8) 0.048(9) 0.043(8)
C43 0.040(7) 0.024(6) 0.039(7) -0.004(5) -0.002(5) -0.015(5)
C44 0.028(6) 0.025(6) 0.061(9) 0.005(6) 0.017(6) -0.001(5)
C45 0.031(7) 0.046(7) 0.025(7) 0.010(6) -0.004(5) -0.007(6)
C46 0.043(6) 0.026(6) 0.038(7) -0.017(6) 0.026(5) -0.021(6)
C47 0.020(6) 0.052(8) 0.045(8) 0.034(6) 0.009(5) 0.008(5)
C48 0.096(11) 0.089(11) 0.053(9) 0.004(8) 0.001(8) -0.072(9)
C49 0.060(9) 0.032(7) 0.132(14) 0.019(8) 0.028(9) 0.023(6)
C50 0.050(8) 0.095(11) 0.053(9) 0.027(8) -0.010(7) -0.031(8)
C51 0.106(12) 0.054(9) 0.098(13) -0.044(9) 0.080(10) -0.049(9)
C52 0.049(8) 0.107(13) 0.074(11) 0.050(9) 0.014(7) 0.034(8)
C53 0.012(5) 0.018(6) 0.041(7) 0.003(5) -0.007(5) -0.010(4)
C54 0.026(6) 0.020(5) 0.025(7) 0.006(5) 0.002(5) -0.013(4)
C55 0.026(6) 0.027(5) 0.029(6) 0.013(5) -0.013(5) -0.007(5)
C56 0.038(7) 0.023(6) 0.030(7) -0.004(5) 0.002(5) -0.005(5)
C57 0.033(6) 0.025(6) 0.037(8) -0.002(5) 0.006(5) -0.012(5)
C58 0.024(6) 0.022(5) 0.032(7) -0.005(5) 0.014(5) -0.014(4)
C59 0.020(5) 0.020(5) 0.033(6) 0.002(5) 0.001(4) -0.004(4)
C60 0.046(7) 0.016(5) 0.040(7) 0.002(5) 0.021(5) 0.007(5)
C61 0.038(6) 0.021(5) 0.036(7) 0.009(5) -0.001(5) 0.008(5)
C62 0.021(6) 0.026(6) 0.062(9) -0.010(6) -0.005(5) 0.004(5)
C63 0.036(7) 0.027(6) 0.061(9) 0.010(6) -0.009(6) 0.006(5)
C64 0.042(7) 0.032(6) 0.080(10) -0.013(6) 0.015(7) 0.000(5)

loop_
_atom_type_symbol
_atom_type_description
_atom_type_scat_dispersion_real
_atom_type_scat_dispersion_imag
_atom_type_scat_source
C C 0.0033 0.0016 'International Tables Vol C Tables 4.2.6.8 and 6.1.1.4'
H H 0.0000 0.0000 'International Tables Vol C Tables 4.2.6.8 and 6.1.1.4'
O O 0.0106 0.0060 'International Tables Vol C Tables 4.2.6.8 and 6.1.1.4'
Br Br -0.2901 2.4595 'International Tables Vol C Tables 4.2.6.8 and 6.1.1.4'
U U -9.6767 9.6646 'International Tables Vol C Tables 4.2.6.8 and 6.1.1.4'

loop_
_geom_angle_atom_site_label_1
_geom_angle_atom_site_label_2
_geom_angle_atom_site_label_3
_geom_angle
O1 U1 C12 98.2(3)
O1 U1 C1 130.0(3)
C12 U1 C1 114.4(3)
O1 U1 C13 79.8(3)
C12 U1 C13 30.3(3)
C1 U1 C13 143.4(3)
O1 U1 C14 94.4(3)
C12 U1 C14 49.6(3)
C1 U1 C14 135.7(3)
C13 U1 C14 29.4(3)
O1 U1 C3 80.8(3)
C12 U1 C3 129.4(3)
C1 U1 C3 49.2(3)
C13 U1 C3 146.8(3)
C14 U1 C3 174.9(3)
O1 U1 C4 90.0(3)
C12 U1 C4 100.2(3)
C1 U1 C4 49.1(3)
C13 U1 C4 123.9(3)
C14 U1 C4 149.8(3)
C3 U1 C4 29.8(3)
O1 U1 C11 127.5(3)
C12 U1 C11 30.5(3)
C1 U1 C11 94.8(3)
C13 U1 C11 49.6(3)
C14 U1 C11 49.4(3)
C3 U1 C11 133.0(3)
C4 U1 C11 105.6(3)
O1 U1 C2 103.8(3)
C12 U1 C2 140.7(3)
C1 U1 C2 29.5(3)
C13 U1 C2 170.9(3)
C14 U1 C2 155.3(3)
C3 U1 C2 29.4(3)
C4 U1 C2 48.4(3)
C11 U1 C2 124.3(3)
O1 U1 C5 119.4(3)
C12 U1 C5 92.3(3)
C1 U1 C5 30.0(3)
C13 U1 C5 122.3(3)
C14 U1 C5 133.8(3)
C3 U1 C5 49.0(3)
C4 U1 C5 29.5(3)
C11 U1 C5 84.4(3)
C2 U1 C5 48.6(3)
O1 U1 C15 124.7(3)
C12 U1 C15 49.8(3)
C1 U1 C15 105.3(3)
C13 U1 C15 49.5(3)
C14 U1 C15 30.5(3)
C3 U1 C15 154.1(3)
C4 U1 C15 133.2(3)
C11 U1 C15 29.5(3)
C2 U1 C15 129.9(3)
C5 U1 C15 107.2(3)
O1 U1 Br1 104.64(18)
C12 U1 Br1 126.46(19)
C1 U1 Br1 85.9(2)
C13 U1 Br1 108.9(2)
C14 U1 Br1 80.6(2)
C3 U1 Br1 102.0(2)
C4 U1 Br1 127.0(2)
C11 U1 Br1 104.47(19)
C2 U1 Br1 78.6(2)
C5 U1 Br1 115.8(2)
C15 U1 Br1 77.77(19)
O2 U2 C46 82.5(3)
O2 U2 C45 84.8(3)
C46 U2 C45 30.0(3)
O2 U2 C37 95.3(3)
C46 U2 C37 109.1(4)
C45 U2 C37 138.8(3)
O2 U2 C35 102.3(3)
C46 U2 C35 158.2(3)
C45 U2 C35 169.0(4)
C37 U2 C35 49.7(3)
O2 U2 C43 130.6(3)
C46 U2 C43 49.6(3)
C45 U2 C43 48.5(3)
C37 U2 C43 109.4(3)
C35 U2 C43 126.4(3)
O2 U2 C34 130.3(3)
C46 U2 C34 136.0(3)
C45 U2 C34 144.8(3)
C37 U2 C34 49.1(3)
C35 U2 C34 29.7(3)
C43 U2 C34 97.0(3)
O2 U2 C44 111.6(3)
C46 U2 C44 48.1(3)
C45 U2 C44 28.2(3)
C37 U2 C44 138.4(3)
C35 U2 C44 142.0(4)
C43 U2 C44 29.3(3)
C34 U2 C44 117.8(4)
O2 U2 C36 81.9(3)
C46 U2 C36 133.0(3)
C45 U2 C36 160.5(4)
C37 U2 C36 30.1(3)
C35 U2 C36 30.6(3)
C43 U2 C36 137.0(3)
C34 U2 C36 49.6(3)
C44 U2 C36 165.5(4)
O2 U2 C33 124.8(3)
C46 U2 C33 111.3(4)
C45 U2 C33 133.3(3)
C37 U2 C33 29.6(3)
C35 U2 C33 48.5(3)
C43 U2 C33 88.4(3)
C34 U2 C33 29.0(3)
C44 U2 C33 116.7(3)
C36 U2 C33 48.9(3)
O2 U2 C47 110.1(3)
C46 U2 C47 30.2(3)
C45 U2 C47 48.8(3)
C37 U2 C47 94.0(3)
C35 U2 C47 133.5(3)
C43 U2 C47 29.6(3)
C34 U2 C47 106.3(3)
C44 U2 C47 47.8(3)
C36 U2 C47 123.9(3)
C33 U2 C47 85.2(3)
O2 U2 Br2 104.04(17)
C46 U2 Br2 121.5(3)
C45 U2 Br2 91.9(3)
C37 U2 Br2 127.4(2)
C35 U2 Br2 78.3(2)
C43 U2 Br2 94.0(2)
C34 U2 Br2 82.6(2)
C44 U2 Br2 77.3(2)
C36 U2 Br2 105.2(2)
C33 U2 Br2 110.9(2)
C47 U2 Br2 122.6(3)
C21 O1 U1 166.9(6)
C53 O2 U2 161.7(6)
C2 C1 C5 107.6(9)
C2 C1 C6 128.1(9)
C5 C1 C6 124.2(9)
C2 C1 U1 76.8(6)
C5 C1 U1 77.0(6)
C6 C1 U1 115.2(6)
C1 C2 C3 109.5(9)
C1 C2 C7 126.5(10)
C3 C2 C7 123.8(9)
C1 C2 U1 73.7(6)
C3 C2 U1 75.2(6)
C7 C2 U1 121.5(7)
C2 C3 C4 106.9(9)
C2 C3 C8 128.6(10)
C4 C3 C8 124.0(9)
C2 C3 U1 75.4(6)
C4 C3 U1 75.2(6)
C8 C3 U1 121.2(7)
C5 C4 C3 108.8(9)
C5 C4 C9 125.3(9)
C3 C4 C9 125.6(9)
C5 C4 U1 75.8(6)
C3 C4 U1 75.1(6)
C9 C4 U1 121.1(7)
C4 C5 C1 107.1(8)
C4 C5 C10 124.7(10)
C1 C5 C10 126.9(9)
C4 C5 U1 74.7(6)
C1 C5 U1 73.0(6)
C10 C5 U1 127.9(7)
C15 C11 C12 108.4(8)
C15 C11 C20 124.1(8)
C12 C11 C20 126.2(8)
C15 C11 U1 75.9(5)
C12 C11 U1 73.1(5)
C20 C11 U1 127.4(6)
C13 C12 C11 107.1(8)
C13 C12 C16 126.6(9)
C11 C12 C16 126.1(8)
C13 C12 U1 75.2(5)
C11 C12 U1 76.4(5)
C16 C12 U1 119.0(6)
C14 C13 C12 109.1(9)
C14 C13 C17 124.8(10)
C12 C13 C17 125.8(10)
C14 C13 U1 76.1(6)
C12 C13 U1 74.5(5)
C17 C13 U1 121.0(6)
C13 C14 C15 108.4(9)
C13 C14 C18 125.0(10)
C15 C14 C18 126.4(10)
C13 C14 U1 74.6(6)
C15 C14 U1 76.0(6)
C18 C14 U1 119.3(6)
C11 C15 C14 107.0(9)
C11 C15 C19 124.6(9)
C14 C15 C19 128.1(10)
C11 C15 U1 74.6(5)
C14 C15 U1 73.5(6)
C19 C15 U1 123.2(7)
O1 C21 C22 121.3(9)
O1 C21 C26 117.9(9)
C22 C21 C26 120.8(9)
C23 C22 C21 118.5(9)
C23 C22 C27 119.7(9)
C21 C22 C27 121.8(10)
C22 C23 C24 121.2(10)
C25 C24 C23 118.9(10)
C26 C25 C24 122.2(10)
C25 C26 C21 118.5(9)
C25 C26 C30 122.3(9)
C21 C26 C30 119.2(9)
C22 C27 C29 110.9(8)
C22 C27 C28 112.5(9)
C29 C27 C28 110.6(8)
C32 C30 C26 114.5(8)
C32 C30 C31 109.2(8)
C26 C30 C31 110.4(8)
C34 C33 C37 110.1(10)
C34 C33 C38 124.3(12)
C37 C33 C38 124.4(11)
C34 C33 U2 75.0(6)
C37 C33 U2 74.6(6)
C38 C33 U2 127.5(7)
C33 C34 C35 108.3(9)
C33 C34 C39 126.6(11)
C35 C34 C39 124.7(10)
C33 C34 U2 75.9(6)
C35 C34 U2 75.0(6)
C39 C34 U2 120.9(7)
C34 C35 C36 107.6(9)
C34 C35 C40 127.2(11)
C36 C35 C40 124.3(11)
C34 C35 U2 75.3(6)
C36 C35 U2 75.1(6)
C40 C35 U2 123.9(7)
C37 C36 C35 106.5(10)
C37 C36 C41 128.9(12)
C35 C36 C41 124.4(12)
C37 C36 U2 74.5(7)
C35 C36 U2 74.3(6)
C41 C36 U2 120.1(8)
C33 C37 C36 107.4(10)
C33 C37 C42 127.4(11)
C36 C37 C42 125.1(12)
C33 C37 U2 75.8(6)
C36 C37 U2 75.4(7)
C42 C37 U2 117.8(8)
C44 C43 C47 106.0(10)
C44 C43 C48 124.8(11)
C47 C43 C48 128.5(12)
C44 C43 U2 75.7(6)
C47 C43 U2 75.8(6)
C48 C43 U2 121.2(8)
C45 C44 C43 111.4(10)
C45 C44 C49 124.0(12)
C43 C44 C49 124.0(11)
C45 C44 U2 75.4(7)
C43 C44 U2 75.0(6)
C49 C44 U2 123.9(7)
C44 C45 C46 108.4(10)
C44 C45 C50 126.2(12)
C46 C45 C50 125.0(12)
C44 C45 U2 76.4(7)
C46 C45 U2 74.5(6)
C50 C45 U2 120.7(7)
C45 C46 C47 106.0(9)
C45 C46 C51 126.2(12)
C47 C46 C51 127.2(12)
C45 C46 U2 75.5(6)
C47 C46 U2 76.1(6)
C51 C46 U2 121.0(7)
C43 C47 C46 108.0(9)
C43 C47 C52 127.4(12)
C46 C47 C52 124.1(12)
C43 C47 U2 74.6(6)
C46 C47 U2 73.7(6)
C52 C47 U2 124.0(7)
O2 C53 C54 118.3(9)
O2 C53 C58 119.9(9)
C54 C53 C58 121.8(10)
C53 C54 C55 118.0(9)
C53 C54 C59 119.8(9)
C55 C54 C59 122.1(9)
C56 C55 C54 120.7(10)
C55 C56 C57 120.8(11)
C56 C57 C58 122.1(10)
C57 C58 C53 116.6(10)
C57 C58 C62 120.7(9)
C53 C58 C62 122.6(10)
C60 C59 C54 109.9(8)
C60 C59 C61 111.7(8)
C54 C59 C61 113.1(8)
C58 C62 C64 113.9(10)
C58 C62 C63 109.9(8)
C64 C62 C63 109.5(9)

loop_
_geom_bond_atom_site_label_1
_geom_bond_atom_site_label_2
_geom_bond_distance
U1 O1 2.110(7)
U1 C12 2.706(9)
U1 C1 2.712(9)
U1 C13 2.716(9)
U1 C14 2.734(10)
U1 C3 2.748(10)
U1 C4 2.749(9)
U1 C11 2.750(9)
U1 C2 2.750(11)
U1 C5 2.763(10)
U1 C15 2.766(9)
U1 Br1 2.7951(12)
U2 O2 2.134(7)
U2 C46 2.705(10)
U2 C45 2.717(11)
U2 C37 2.720(11)
U2 C35 2.721(11)
U2 C43 2.722(10)
U2 C34 2.724(9)
U2 C44 2.730(10)
U2 C36 2.732(11)
U2 C33 2.736(11)
U2 C47 2.736(10)
U2 Br2 2.8023(12)
O1 C21 1.380(11)
O2 C53 1.361(11)
C1 C2 1.391(13)
C1 C5 1.419(13)
C1 C6 1.514(13)
C2 C3 1.395(14)
C2 C7 1.534(13)
C3 C4 1.412(13)
C3 C8 1.508(14)
C4 C5 1.402(13)
C4 C9 1.530(13)
C5 C10 1.504(13)
C11 C15 1.406(13)
C11 C12 1.434(12)
C11 C20 1.518(13)
C12 C13 1.417(13)
C12 C16 1.517(13)
C13 C14 1.381(14)
C13 C17 1.514(14)
C14 C15 1.447(14)
C14 C18 1.497(13)
C15 C19 1.493(13)
C21 C22 1.394(13)
C21 C26 1.411(13)
C22 C23 1.393(14)
C22 C27 1.515(13)
C23 C24 1.393(14)
C24 C25 1.373(14)
C25 C26 1.373(13)
C26 C30 1.520(12)
C27 C29 1.524(13)
C27 C28 1.551(13)
C30 C32 1.519(13)
C30 C31 1.540(13)
C33 C34 1.369(14)
C33 C37 1.392(15)
C33 C38 1.513(15)
C34 C35 1.398(14)
C34 C39 1.516(14)
C35 C36 1.437(15)
C35 C40 1.514(14)
C36 C37 1.416(14)
C36 C41 1.524(15)
C37 C42 1.496(15)
C43 C44 1.378(15)
C43 C47 1.394(16)
C43 C48 1.513(15)
C44 C45 1.328(15)
C44 C49 1.586(14)
C45 C46 1.402(15)
C45 C50 1.525(15)
C46 C47 1.417(15)
C46 C51 1.481(15)
C47 C52 1.516(15)
C53 C54 1.409(13)
C53 C58 1.418(14)
C54 C55 1.409(13)
C54 C59 1.521(13)
C55 C56 1.370(14)
C56 C57 1.370(14)
C57 C58 1.407(14)
C58 C62 1.505(14)
C59 C60 1.502(13)
C59 C61 1.526(12)
C62 C64 1.522(15)
C62 C63 1.537(14)
